data_2220361
loop_
_publ_author_name
'Sabino, Jose R.'
'Oliveira, Cec\'ilia M. A.'
'Fraga, Carlos A. M.'
'Barreiro, Eliezer J.'
'Oliveira, Val\'eria de'
'Menegatti, Ricardo'

_publ_section_title
1-Methyl-7-(4-nitrophenyl)-3-phenylpyrazolo[3,4-<i>b</i>]pyrrolo[3,4-<i>d</i>]pyridine-6,8(3<i>H</i>,7<i>H</i>)-dione
_journal_coeditor_code TK2318
_journal_issue 12
_journal_name_full 'Acta Crystallographica Section E'
_journal_page_first o2356
_journal_paper_doi 10.1107/S1600536808037240
_journal_volume 64
_journal_year 2008
_chemical_formula_iupac 'C21 H13 N5 O4'
_chemical_formula_moiety 'C21 H13 N5 O4'
_chemical_formula_sum 'C21 H13 N5 O4'
_chemical_formula_weight 399.36
_chemical_name_systematic
;
1-Methyl-7-(4-nitrophenyl)-3-phenylpyrazolo[3,4-<i>b</i>]pyrrolo[3,4-
<i>d</i>]pyridine-6,8(3<i>H</i>,7<i>H</i>)-dione
;
_space_group_IT_number 14
_symmetry_cell_setting monoclinic
_symmetry_space_group_name_Hall '-P 2ybc'
_symmetry_space_group_name_H-M 'P 1 21/c 1'
_audit_creation_method 'WinGX routine CIF_UPDATE'
_cell_angle_alpha 90
_cell_angle_beta 119.451(16)
_cell_angle_gamma 90
_cell_formula_units_Z 4
_cell_length_a 9.677(2)
_cell_length_b 12.141(3)
_cell_length_c 17.438(4)
_cell_measurement_reflns_used 25
_cell_measurement_temperature 297(2)
_cell_measurement_theta_max 40.8
_cell_measurement_theta_min 14.8
_cell_volume 1784.0(8)
_computing_cell_refinement 'CAD-4-PC (Enraf--Nonius, 1993)'
_computing_data_collection 'CAD-4-PC (Enraf--Nonius, 1993)'
_computing_data_reduction 'XCAD4 (Harms & Wocadlo, 1995)'
_computing_molecular_graphics 'PLATON (Spek, 2003)'
_computing_publication_material 'WinGX (Farrugia, 1999)'
_computing_structure_refinement 'SHELXL97 (Sheldrick, 2008)'
_computing_structure_solution 'SHELXS97 (Sheldrick, 2008)'
_diffrn_ambient_temperature 297(2)
_diffrn_measured_fraction_theta_full 0.999
_diffrn_measured_fraction_theta_max 1
_diffrn_measurement_device '\k-geometry diffractometer'
_diffrn_measurement_device_type 'Enraf--Nonius CAD-4'
_diffrn_measurement_method 'Non-profiled \w/2\w'
_diffrn_radiation_type CuK\a
_diffrn_radiation_wavelength 1.5418
_diffrn_reflns_av_R_equivalents 0.023
_diffrn_reflns_limit_h_max 11
_diffrn_reflns_limit_h_min 0
_diffrn_reflns_limit_k_max 1
_diffrn_reflns_limit_k_min -14
_diffrn_reflns_limit_l_max 18
_diffrn_reflns_limit_l_min -20
_diffrn_reflns_number 3813
_diffrn_reflns_theta_full 67.9
_diffrn_reflns_theta_max 67.9
_diffrn_reflns_theta_min 4.66
_diffrn_standards_decay_% 1
_diffrn_standards_interval_time 120
_diffrn_standards_number 2
_exptl_absorpt_coefficient_mu 0.892
_exptl_absorpt_correction_type none
_exptl_crystal_colour colourless
_exptl_crystal_density_diffrn 1.487
_exptl_crystal_density_method 'not measured'
_exptl_crystal_description prism
_exptl_crystal_F_000 824
_exptl_crystal_size_max 0.3
_exptl_crystal_size_mid 0.1
_exptl_crystal_size_min 0.08
_refine_diff_density_max 0.48
_refine_diff_density_min -0.38
_refine_ls_extinction_coef 0.0114(15)
_refine_ls_extinction_expression Fc^*^=kFc[1+0.001xFc^2^\l^3^/sin(2\q)]^-1/4^
_refine_ls_extinction_method 'SHELXL97 (Sheldrick, 2008)'
_refine_ls_goodness_of_fit_ref 1.07
_refine_ls_hydrogen_treatment constr
_refine_ls_matrix_type full
_refine_ls_number_parameters 273
_refine_ls_number_reflns 3259
_refine_ls_number_restraints 0
_refine_ls_restrained_S_all 1.07
_refine_ls_R_factor_gt 0.049
_refine_ls_shift/su_max_lt 0.001
_refine_ls_structure_factor_coef Fsqd
_refine_ls_weighting_details 'calc w=1/[\s^2^(Fo^2^)+(0.152P)^2^+0.0892P] where P=(Fo^2^+2Fc^2^)/3'
_refine_ls_weighting_scheme calc
_refine_ls_wR_factor_ref 0.198
_reflns_number_gt 2578
_reflns_number_total 3259
_reflns_threshold_expression I>2\s(I)
_cod_data_source_file tk2318.cif
_cod_data_source_block I
_cod_original_sg_symbol_H-M 'P 21/c'
_cod_database_code 2220361
_cod_database_fobs_code 2220361

loop_
_symmetry_equiv_pos_as_xyz
'x, y, z'
'-x, y+1/2, -z+1/2'
'-x, -y, -z'
'x, -y-1/2, z-1/2'

loop_
_atom_site_type_symbol
_atom_site_label
_atom_site_fract_x
_atom_site_fract_y
_atom_site_fract_z
_atom_site_U_iso_or_equiv
_atom_site_adp_type
_atom_site_calc_flag
_atom_site_refinement_flags
_atom_site_occupancy
C C3 -0.0408(3) 0.00360(19) 0.37884(14) 0.0446(5) Uani d . 1
C C4 0.1214(3) 0.00403(18) 0.44674(14) 0.0425(5) Uani d . 1
C C5 0.1708(3) -0.10707(19) 0.45566(14) 0.0431(5) Uani d . 1
C C7 0.4230(3) -0.07508(19) 0.56234(16) 0.0500(6) Uani d . 1
H H7 0.5254 -0.0987 0.6016 0.06 Uiso calc R 1
C C8 0.3874(3) 0.03680(18) 0.55955(14) 0.0452(5) Uani d . 1
C C9 0.4917(3) 0.13014(18) 0.61003(15) 0.0455(5) Uani d . 1
C C11 0.2390(3) 0.19832(18) 0.51522(14) 0.0442(5) Uani d . 1
C C12 0.2381(3) 0.07694(18) 0.50241(14) 0.0427(5) Uani d . 1
C C13 0.0263(3) -0.28159(19) 0.37880(16) 0.0462(5) Uani d . 1
C C14 0.0917(3) -0.3569(2) 0.44682(16) 0.0514(6) Uani d . 1
H H14 0.1508 -0.3332 0.5049 0.062 Uiso calc R 1
C C15 0.0681(3) -0.4684(2) 0.42733(19) 0.0584(7) Uani d . 1
H H15 0.1132 -0.5198 0.4726 0.07 Uiso calc R 1
C C16 -0.0219(3) -0.5039(2) 0.3414(2) 0.0606(7) Uani d . 1
H H16 -0.0394 -0.5787 0.3289 0.073 Uiso calc R 1
C C17 -0.0852(3) -0.4279(2) 0.27450(19) 0.0616(7) Uani d . 1
H H17 -0.1454 -0.4516 0.2165 0.074 Uiso calc R 1
C C18 -0.0604(3) -0.3157(2) 0.29235(16) 0.0542(6) Uani d . 1
H H18 -0.1016 -0.2645 0.2468 0.065 Uiso calc R 1
C C19 -0.1519(3) 0.0984(2) 0.34157(17) 0.0549(6) Uani d . 1
H H19A -0.2592 0.0727 0.3172 0.082 Uiso calc R 1
H H19B -0.1383 0.1329 0.2962 0.082 Uiso calc R 1
H H19C -0.13 0.1509 0.3874 0.082 Uiso calc R 1
C C21 0.4456(3) 0.33472(18) 0.60655(14) 0.0426(5) Uani d . 1
C C22 0.3722(3) 0.3988(2) 0.64181(16) 0.0489(5) Uani d . 1
H H22 0.2948 0.3685 0.6523 0.059 Uiso calc R 1
C C23 0.4150(3) 0.5083(2) 0.66135(16) 0.0507(6) Uani d . 1
H H23 0.3682 0.5525 0.6859 0.061 Uiso calc R 1
C C24 0.5284(3) 0.55016(18) 0.64357(14) 0.0461(5) Uani d . 1
C C25 0.6055(3) 0.4867(2) 0.61069(15) 0.0496(6) Uani d . 1
H H25 0.6842 0.5169 0.6012 0.06 Uiso calc R 1
C C26 0.5631(3) 0.37726(19) 0.59215(15) 0.0480(5) Uani d . 1
H H26 0.6134 0.3325 0.5701 0.058 Uiso calc R 1
O O20 0.6301(2) 0.12980(14) 0.66441(12) 0.0587(5) Uani d . 1
O O27 0.1327(2) 0.26369(14) 0.47771(13) 0.0592(5) Uani d . 1
O O30 0.6424(2) 0.70822(16) 0.62526(14) 0.0675(6) Uani d . 1
N N1 0.0428(2) -0.16562(16) 0.39668(12) 0.0469(5) Uani d . 1
N N2 -0.0858(2) -0.09733(17) 0.34974(13) 0.0497(5) Uani d . 1
N N6 0.3155(2) -0.14946(16) 0.51075(13) 0.0489(5) Uani d . 1
N N10 0.3932(2) 0.22413(15) 0.58107(12) 0.0453(5) Uani d . 1
N N28 0.5686(3) 0.66741(18) 0.65876(13) 0.0561(6) Uani d . 1
O O29 0.5258(3) 0.71978(17) 0.70287(16) 0.0830(7) Uani d . 1

loop_
_atom_site_aniso_label
_atom_site_aniso_U_11
_atom_site_aniso_U_22
_atom_site_aniso_U_33
_atom_site_aniso_U_12
_atom_site_aniso_U_13
_atom_site_aniso_U_23
C3 0.0414(11) 0.0460(11) 0.0430(11) 0.0022(9) 0.0181(9) 0.0009(9)
C4 0.0394(11) 0.0436(11) 0.0430(11) 0.0017(9) 0.0190(9) 0.0022(9)
C5 0.0401(11) 0.0427(11) 0.0459(11) 0.0016(9) 0.0207(9) 0.0017(9)
C7 0.0398(11) 0.0408(11) 0.0580(13) 0.0049(9) 0.0152(10) 0.0057(9)
C8 0.0418(11) 0.0406(11) 0.0479(11) 0.0017(9) 0.0180(10) 0.0039(9)
C9 0.0436(12) 0.0393(12) 0.0490(12) 0.0048(9) 0.0192(10) 0.0033(9)
C11 0.0407(11) 0.0425(12) 0.0464(11) 0.0035(9) 0.0191(9) 0.0036(9)
C12 0.0410(11) 0.0411(11) 0.0444(11) 0.0046(9) 0.0196(9) 0.0045(8)
C13 0.0411(11) 0.0424(12) 0.0567(12) -0.0020(9) 0.0252(10) -0.0056(9)
C14 0.0511(13) 0.0476(13) 0.0544(13) -0.0011(10) 0.0250(11) -0.0023(10)
C15 0.0586(15) 0.0462(13) 0.0755(17) 0.0040(11) 0.0368(13) 0.0043(12)
C16 0.0550(14) 0.0457(13) 0.0872(19) -0.0057(11) 0.0397(14) -0.0145(12)
C17 0.0524(14) 0.0661(17) 0.0650(15) -0.0068(12) 0.0280(12) -0.0226(13)
C18 0.0492(13) 0.0567(14) 0.0548(13) -0.0003(11) 0.0241(11) -0.0034(11)
C19 0.0426(12) 0.0534(14) 0.0545(13) 0.0090(10) 0.0130(11) 0.0022(10)
C21 0.0389(11) 0.0386(11) 0.0436(10) 0.0011(8) 0.0152(9) 0.0014(8)
C22 0.0469(12) 0.0464(12) 0.0550(12) -0.0016(10) 0.0264(11) -0.0028(10)
C23 0.0475(12) 0.0483(12) 0.0530(12) 0.0023(10) 0.0222(10) -0.0079(10)
C24 0.0420(11) 0.0390(11) 0.0441(11) -0.0020(9) 0.0109(9) -0.0046(9)
C25 0.0441(12) 0.0463(12) 0.0581(13) -0.0018(9) 0.0248(11) 0.0008(10)
C26 0.0454(12) 0.0457(12) 0.0528(12) 0.0029(10) 0.0241(10) -0.0026(10)
O20 0.0414(9) 0.0510(10) 0.0623(11) 0.0035(7) 0.0089(8) 0.0036(7)
O27 0.0457(9) 0.0434(9) 0.0709(11) 0.0100(7) 0.0152(8) 0.0002(8)
O30 0.0607(11) 0.0490(10) 0.0811(13) -0.0093(9) 0.0258(10) 0.0001(9)
N1 0.0415(10) 0.0421(10) 0.0497(10) -0.0009(8) 0.0167(8) -0.0029(8)
N2 0.0411(10) 0.0498(11) 0.0498(10) 0.0019(8) 0.0159(9) -0.0013(8)
N6 0.0420(10) 0.0395(9) 0.0568(11) 0.0039(8) 0.0178(9) 0.0014(8)
N10 0.0408(10) 0.0379(10) 0.0493(10) 0.0013(8) 0.0161(8) 0.0012(7)
N28 0.0528(12) 0.0460(11) 0.0535(11) -0.0040(9) 0.0139(10) -0.0058(9)
O29 0.1122(19) 0.0534(11) 0.0905(15) -0.0043(12) 0.0553(15) -0.0207(10)

loop_
_atom_type_symbol
_atom_type_description
_atom_type_scat_dispersion_real
_atom_type_scat_dispersion_imag
_atom_type_scat_source
C C 0.0181 0.0091 'International Tables Vol C Tables 4.2.6.8 and 6.1.1.4'
H H 0 0 'International Tables Vol C Tables 4.2.6.8 and 6.1.1.4'
O O 0.0492 0.0322 'International Tables Vol C Tables 4.2.6.8 and 6.1.1.4'
N N 0.0311 0.018 'International Tables Vol C Tables 4.2.6.8 and 6.1.1.4'

loop_
_geom_angle_atom_site_label_1
_geom_angle_atom_site_label_2
_geom_angle_atom_site_label_3
_geom_angle
N2 C3 C4 110.1(2)
N2 C3 C19 121.4(2)
C4 C3 C19 128.5(2)
C12 C4 C5 114.68(19)
C12 C4 C3 140.1(2)
C5 C4 C3 105.19(19)
N6 C5 N1 125.4(2)
N6 C5 C4 128.1(2)
N1 C5 C4 106.44(19)
N6 C7 C8 122.5(2)
N6 C7 H7 118.8
C8 C7 H7 118.8
C12 C8 C7 121.5(2)
C12 C8 C9 108.9(2)
C7 C8 C9 129.6(2)
O20 C9 N10 125.4(2)
O20 C9 C8 129.4(2)
N10 C9 C8 105.23(18)
O27 C11 N10 125.4(2)
O27 C11 C12 129.0(2)
N10 C11 C12 105.65(18)
C8 C12 C4 118.9(2)
C8 C12 C11 108.3(2)
C4 C12 C11 132.8(2)
C18 C13 C14 121.1(2)
C18 C13 N1 118.3(2)
C14 C13 N1 120.6(2)
C13 C14 C15 119.0(2)
C13 C14 H14 120.5
C15 C14 H14 120.5
C16 C15 C14 120.7(2)
C16 C15 H15 119.6
C14 C15 H15 119.6
C17 C16 C15 119.4(2)
C17 C16 H16 120.3
C15 C16 H16 120.3
C16 C17 C18 120.8(3)
C16 C17 H17 119.6
C18 C17 H17 119.6
C13 C18 C17 118.9(2)
C13 C18 H18 120.6
C17 C18 H18 120.6
C3 C19 H19A 109.5
C3 C19 H19B 109.5
H19A C19 H19B 109.5
C3 C19 H19C 109.5
H19A C19 H19C 109.5
H19B C19 H19C 109.5
C26 C21 C22 121.3(2)
C26 C21 N10 119.6(2)
C22 C21 N10 119.1(2)
C23 C22 C21 119.5(2)
C23 C22 H22 120.2
C21 C22 H22 120.2
C24 C23 C22 118.3(2)
C24 C23 H23 120.8
C22 C23 H23 120.8
C23 C24 C25 122.8(2)
C23 C24 N28 119.2(2)
C25 C24 N28 117.9(2)
C24 C25 C26 118.4(2)
C24 C25 H25 120.8
C26 C25 H25 120.8
C21 C26 C25 119.6(2)
C21 C26 H26 120.2
C25 C26 H26 120.2
C5 N1 N2 110.82(18)
C5 N1 C13 129.86(19)
N2 N1 C13 119.32(18)
C3 N2 N1 107.44(18)
C7 N6 C5 114.4(2)
C11 N10 C9 111.87(18)
C11 N10 C21 122.56(18)
C9 N10 C21 125.15(19)
O29 N28 O30 123.2(2)
O29 N28 C24 118.7(2)
O30 N28 C24 118.1(2)

loop_
_geom_bond_atom_site_label_1
_geom_bond_atom_site_label_2
_geom_bond_distance
_geom_bond_publ_flag
C3 N2 1.316(3) y
C3 C4 1.428(3) y
C3 C19 1.489(3) ?
C4 C12 1.387(3) y
C4 C5 1.414(3) ?
C5 N6 1.351(3) ?
C5 N1 1.358(3) ?
C7 N6 1.337(3) y
C7 C8 1.396(3) ?
C7 H7 0.93 ?
C8 C12 1.379(3) ?
C8 C9 1.484(3) y
C9 O20 1.202(3) ?
C9 N10 1.411(3) ?
C11 O27 1.206(3) ?
C11 N10 1.400(3) ?
C11 C12 1.490(3) y
C13 C18 1.380(3) ?
C13 C14 1.380(3) ?
C13 N1 1.434(3) ?
C14 C15 1.387(3) ?
C14 H14 0.93 ?
C15 C16 1.381(4) ?
C15 H15 0.93 ?
C16 C17 1.373(4) ?
C16 H16 0.93 ?
C17 C18 1.392(4) ?
C17 H17 0.93 ?
C18 H18 0.93 ?
C19 H19A 0.96 ?
C19 H19B 0.96 ?
C19 H19C 0.96 ?
C21 C26 1.380(3) ?
C21 C22 1.385(3) ?
C21 N10 1.427(3) ?
C22 C23 1.384(3) ?
C22 H22 0.93 ?
C23 C24 1.376(4) ?
C23 H23 0.93 ?
C24 C25 1.378(3) ?
C24 N28 1.465(3) ?
C25 C26 1.382(3) ?
C25 H25 0.93 ?
C26 H26 0.93 ?
O30 N28 1.228(3) y
N1 N2 1.380(3) ?
N28 O29 1.216(3) y

loop_
_geom_hbond_atom_site_label_D
_geom_hbond_atom_site_label_H
_geom_hbond_atom_site_label_A
_geom_hbond_site_symmetry_A
_geom_hbond_distance_DH
_geom_hbond_distance_HA
_geom_hbond_distance_DA
_geom_hbond_angle_DHA
_geom_hbond_publ_flag
C7 H7 O30 1_545 0.93 2.55 3.216(3) 129 y
C18 H18 O30 4_465 0.93 2.44 3.197(3) 139 y

loop_
_geom_torsion_atom_site_label_1
_geom_torsion_atom_site_label_2
_geom_torsion_atom_site_label_3
_geom_torsion_atom_site_label_4
_geom_torsion
N2 C3 C4 C12 179.4(3)
C19 C3 C4 C12 -0.2(5)
N2 C3 C4 C5 0.3(3)
C19 C3 C4 C5 -179.4(2)
C12 C4 C5 N6 -0.3(3)
C3 C4 C5 N6 179.1(2)
C12 C4 C5 N1 -179.93(19)
C3 C4 C5 N1 -0.5(2)
N6 C7 C8 C12 -0.4(4)
N6 C7 C8 C9 -178.5(2)
C12 C8 C9 O20 -178.1(3)
C7 C8 C9 O20 0.2(4)
C12 C8 C9 N10 2.0(3)
C7 C8 C9 N10 -179.7(2)
C7 C8 C12 C4 0.0(3)
C9 C8 C12 C4 178.5(2)
C7 C8 C12 C11 -179.7(2)
C9 C8 C12 C11 -1.2(2)
C5 C4 C12 C8 0.3(3)
C3 C4 C12 C8 -178.8(3)
C5 C4 C12 C11 179.9(2)
C3 C4 C12 C11 0.9(5)
O27 C11 C12 C8 179.4(2)
N10 C11 C12 C8 0.0(2)
O27 C11 C12 C4 -0.3(4)
N10 C11 C12 C4 -179.6(2)
C18 C13 C14 C15 -0.5(4)
N1 C13 C14 C15 177.4(2)
C13 C14 C15 C16 -1.1(4)
C14 C15 C16 C17 1.5(4)
C15 C16 C17 C18 -0.3(4)
C14 C13 C18 C17 1.8(4)
N1 C13 C18 C17 -176.2(2)
C16 C17 C18 C13 -1.4(4)
C26 C21 C22 C23 1.4(4)
N10 C21 C22 C23 -175.8(2)
C21 C22 C23 C24 1.0(4)
C22 C23 C24 C25 -2.8(4)
C22 C23 C24 N28 176.4(2)
C23 C24 C25 C26 2.2(4)
N28 C24 C25 C26 -177.0(2)
C22 C21 C26 C25 -2.0(3)
N10 C21 C26 C25 175.2(2)
C24 C25 C26 C21 0.2(3)
N6 C5 N1 N2 -179.1(2)
C4 C5 N1 N2 0.6(2)
N6 C5 N1 C13 1.1(4)
C4 C5 N1 C13 -179.2(2)
C18 C13 N1 C5 -140.1(2)
C14 C13 N1 C5 41.9(4)
C18 C13 N1 N2 40.1(3)
C14 C13 N1 N2 -137.9(2)
C4 C3 N2 N1 0.1(3)
C19 C3 N2 N1 179.8(2)
C5 N1 N2 C3 -0.4(3)
C13 N1 N2 C3 179.4(2)
C8 C7 N6 C5 0.4(4)
N1 C5 N6 C7 179.5(2)
C4 C5 N6 C7 -0.1(4)
O27 C11 N10 C9 -178.1(2)
C12 C11 N10 C9 1.3(2)
O27 C11 N10 C21 -5.2(4)
C12 C11 N10 C21 174.2(2)
O20 C9 N10 C11 178.1(2)
C8 C9 N10 C11 -2.0(3)
O20 C9 N10 C21 5.4(4)
C8 C9 N10 C21 -174.7(2)
C26 C21 N10 C11 -115.1(2)
C22 C21 N10 C11 62.1(3)
C26 C21 N10 C9 56.9(3)
C22 C21 N10 C9 -125.9(2)
C23 C24 N28 O29 14.8(3)
C25 C24 N28 O29 -166.1(2)
C23 C24 N28 O30 -164.4(2)
C25 C24 N28 O30 14.8(3)

loop_
_cod_related_entry_id
_cod_related_entry_database
_cod_related_entry_code
1 ChemSpider 9713345
